data_7153125
loop_
_publ_author_name
'Rosien, Jan-Ruven'
'Seichter, Wilhelm'
'Mazik, Monika'

_publ_section_title
;
 Trimethoxybenzene- and trimethylbenzene-based compounds bearing
 imidazole, indole and pyrrole groups as recognition units: synthesis and
 evaluation of the binding properties towards carbohydrates.
;
_journal_issue 38
_journal_name_full 'Organic &amp; biomolecular chemistry'
_journal_page_first 6569
_journal_page_last 6579
_journal_paper_doi 10.1039/c3ob41540f
_journal_volume 11
_journal_year 2013
_chemical_formula_moiety 'C24 H33 N9, 6(H2 O)'
_chemical_formula_sum 'C24 H45 N9 O6'
_chemical_formula_weight 555.69
_chemical_name_systematic
; 
 ? 
;
_space_group_IT_number 2
_symmetry_cell_setting triclinic
_symmetry_space_group_name_Hall '-P 1'
_symmetry_space_group_name_H-M 'P -1'
_atom_sites_solution_hydrogens geom
_atom_sites_solution_primary direct
_atom_sites_solution_secondary difmap
_audit_creation_method SHELXL-97
_cell_angle_alpha 104.8720(1)
_cell_angle_beta 101.801(2)
_cell_angle_gamma 107.2040(1)
_cell_formula_units_Z 2
_cell_length_a 11.5740(3)
_cell_length_b 12.0274(3)
_cell_length_c 13.1839(6)
_cell_measurement_reflns_used 9869
_cell_measurement_temperature 100(2)
_cell_measurement_theta_max 30.50
_cell_measurement_theta_min 2.69
_cell_volume 1614.37(10)
_computing_cell_refinement 'SAINT-NT (Sheldrick, 2008)'
_computing_data_collection 'SMART (Bruker-AXS)'
_computing_data_reduction SAINT
_computing_molecular_graphics 'ORTEP-3 (Farrugia)'
_computing_publication_material SHELXTL
_computing_structure_refinement 'SHELXL-97 (Sheldrick, 1997)'
_computing_structure_solution 'SHELXS-97 (Sheldrick, 1990)'
_diffrn_ambient_temperature 100(2)
_diffrn_measured_fraction_theta_full 0.997
_diffrn_measured_fraction_theta_max 0.997
_diffrn_measurement_device_type 'X8 APEX2 CCD detector'
_diffrn_measurement_method 'phi and omega scans'
_diffrn_radiation_monochromator graphite
_diffrn_radiation_source 'fine-focus sealed tube'
_diffrn_radiation_type MoK\a
_diffrn_radiation_wavelength 0.71073
_diffrn_reflns_av_R_equivalents 0.0000
_diffrn_reflns_av_sigmaI/netI 0.0167
_diffrn_reflns_limit_h_max 14
_diffrn_reflns_limit_h_min -14
_diffrn_reflns_limit_k_max 14
_diffrn_reflns_limit_k_min -15
_diffrn_reflns_limit_l_max 16
_diffrn_reflns_limit_l_min 0
_diffrn_reflns_number 6751
_diffrn_reflns_theta_full 26.60
_diffrn_reflns_theta_max 26.60
_diffrn_reflns_theta_min 1.68
_diffrn_standards_decay_% <1%
_exptl_absorpt_coefficient_mu 0.084
_exptl_absorpt_correction_type none
_exptl_crystal_colour colourless
_exptl_crystal_density_diffrn 1.143
_exptl_crystal_density_method 'not measured'
_exptl_crystal_description irregular
_exptl_crystal_F_000 600
_exptl_crystal_size_max 0.45
_exptl_crystal_size_mid 0.29
_exptl_crystal_size_min 0.26
_refine_diff_density_max 0.731
_refine_diff_density_min -0.445
_refine_diff_density_rms 0.095
_refine_ls_extinction_method none
_refine_ls_goodness_of_fit_ref 1.146
_refine_ls_hydrogen_treatment mixed
_refine_ls_matrix_type full
_refine_ls_number_parameters 385
_refine_ls_number_reflns 6751
_refine_ls_number_restraints 0
_refine_ls_restrained_S_all 1.146
_refine_ls_R_factor_all 0.0885
_refine_ls_R_factor_gt 0.0794
_refine_ls_shift/su_max 0.000
_refine_ls_shift/su_mean 0.000
_refine_ls_structure_factor_coef Fsqd
_refine_ls_weighting_details 'calc w=1/[\s^2^(Fo^2^)+(0.1163P)^2^+1.5282P] where P=(Fo^2^+2Fc^2^)/3'
_refine_ls_weighting_scheme calc
_refine_ls_wR_factor_gt 0.2213
_refine_ls_wR_factor_ref 0.2285
_reflns_number_gt 5716
_reflns_number_total 6751
_reflns_threshold_expression >2sigma(I)
_cod_data_source_file c3ob41540f.txt
_cod_data_source_block rosien1cor
_cod_original_cell_volume 1614.37(9)
_cod_database_code 7153125

loop_
_symmetry_equiv_pos_as_xyz
'x, y, z'
'-x, -y, -z'

loop_
_atom_site_label
_atom_site_type_symbol
_atom_site_fract_x
_atom_site_fract_y
_atom_site_fract_z
_atom_site_U_iso_or_equiv
_atom_site_adp_type
_atom_site_occupancy
_atom_site_symmetry_multiplicity
_atom_site_calc_flag
_atom_site_refinement_flags
_atom_site_disorder_assembly
_atom_site_disorder_group
N1 N 0.65935(19) 0.83288(19) 0.42941(16) 0.0278(4) Uani 1 1 d . . .
H1 H 0.610(3) 0.771(3) 0.435(3) 0.045(9) Uiso 1 1 d . . .
N2 N 0.9797(2) 0.9084(2) 0.55013(19) 0.0359(5) Uani 1 1 d . . .
N3 N 0.8561(2) 0.7552(2) 0.58450(17) 0.0387(5) Uani 1 1 d . . .
H3 H 0.7892 0.7054 0.5936 0.046 Uiso 1 1 calc R . .
N4 N 0.25426(19) 0.37112(17) 0.16908(17) 0.0261(4) Uani 1 1 d . . .
H4 H 0.208(3) 0.406(3) 0.142(2) 0.027(7) Uiso 1 1 d . . .
N5 N 0.13941(19) 0.07429(18) -0.02485(17) 0.0300(4) Uani 1 1 d . . .
H5 H 0.1948 0.0456 0.0041 0.036 Uiso 1 1 calc R . .
N6 N 0.0219(2) 0.1875(2) -0.03979(19) 0.0382(5) Uani 1 1 d . . .
N7 N 0.3037(2) 0.77699(19) -0.01879(16) 0.0257(4) Uani 1 1 d . . .
H7 H 0.249(3) 0.727(3) -0.003(3) 0.033(8) Uiso 1 1 d . . .
N8 N 0.0945(2) 0.58807(19) -0.23938(18) 0.0357(5) Uani 1 1 d . . .
N9 N 0.2392(2) 0.6818(2) -0.30616(17) 0.0353(5) Uani 1 1 d . . .
H9 H 0.3036 0.7385 -0.3118 0.042 Uiso 1 1 calc R . .
C1 C 0.59142(19) 0.7115(2) 0.23374(17) 0.0212(4) Uani 1 1 d . . .
C2 C 0.5318(2) 0.5867(2) 0.22094(18) 0.0219(4) Uani 1 1 d . . .
C3 C 0.4263(2) 0.51107(19) 0.12938(18) 0.0213(4) Uani 1 1 d . . .
C4 C 0.38265(19) 0.5572(2) 0.04811(17) 0.0210(4) Uani 1 1 d . . .
C5 C 0.44553(19) 0.68135(19) 0.05922(17) 0.0205(4) Uani 1 1 d . . .
C6 C 0.54705(19) 0.75997(19) 0.15438(17) 0.0207(4) Uani 1 1 d . . .
C7 C 0.5838(2) 0.5332(2) 0.30364(19) 0.0281(5) Uani 1 1 d . . .
H7A H 0.5135 0.4798 0.3204 0.042 Uiso 1 1 calc R . .
H7B H 0.6408 0.6006 0.3714 0.042 Uiso 1 1 calc R . .
H7C H 0.6308 0.4845 0.2728 0.042 Uiso 1 1 calc R . .
C8 C 0.2696(2) 0.4735(2) -0.05150(18) 0.0246(5) Uani 1 1 d . . .
H8A H 0.2344 0.5239 -0.0865 0.037 Uiso 1 1 calc R . .
H8B H 0.2047 0.4216 -0.0284 0.037 Uiso 1 1 calc R . .
H8C H 0.2965 0.4207 -0.1041 0.037 Uiso 1 1 calc R . .
C9 C 0.6071(2) 0.8957(2) 0.16882(19) 0.0253(5) Uani 1 1 d . . .
H9A H 0.6396 0.9448 0.2475 0.038 Uiso 1 1 calc R . .
H9B H 0.5433 0.9223 0.1316 0.038 Uiso 1 1 calc R . .
H9C H 0.6771 0.9076 0.1367 0.038 Uiso 1 1 calc R . .
C10 C 0.7040(2) 0.7933(2) 0.33455(18) 0.0246(5) Uani 1 1 d . . .
H10A H 0.7594 0.7472 0.3508 0.030 Uiso 1 1 calc R . .
H10B H 0.7543 0.8668 0.3203 0.030 Uiso 1 1 calc R . .
C11 C 0.7618(2) 0.9063(2) 0.5339(2) 0.0329(5) Uani 1 1 d . . .
H11A H 0.7240 0.9121 0.5950 0.039 Uiso 1 1 calc R . .
H11B H 0.8005 0.9913 0.5332 0.039 Uiso 1 1 calc R . .
C12 C 0.8646(2) 0.8567(2) 0.55710(18) 0.0302(5) Uani 1 1 d . . .
C13 C 1.0486(3) 0.8371(3) 0.5741(2) 0.0422(7) Uani 1 1 d . . .
H13 H 1.1342 0.8515 0.5752 0.051 Uiso 1 1 calc R . .
C14 C 0.9729(3) 0.7444(3) 0.5955(2) 0.0416(7) Uani 1 1 d . . .
H14 H 0.9957 0.6813 0.6151 0.050 Uiso 1 1 calc R . .
C15 C 0.3564(2) 0.3778(2) 0.11723(19) 0.0247(5) Uani 1 1 d . . .
H15A H 0.3197 0.3267 0.0382 0.030 Uiso 1 1 calc R . .
H15B H 0.4163 0.3450 0.1528 0.030 Uiso 1 1 calc R . .
C16 C 0.1708(2) 0.2425(2) 0.1475(2) 0.0292(5) Uani 1 1 d . . .
H16A H 0.1037 0.2444 0.1831 0.035 Uiso 1 1 calc R . .
H16B H 0.2215 0.2012 0.1822 0.035 Uiso 1 1 calc R . .
C17 C 0.1095(2) 0.1673(2) 0.0283(2) 0.0283(5) Uani 1 1 d . . .
C18 C 0.0671(2) 0.0320(2) -0.1335(2) 0.0365(6) Uani 1 1 d . . .
H18 H 0.0673 -0.0337 -0.1916 0.044 Uiso 1 1 calc R . .
C19 C -0.0039(3) 0.1018(3) -0.1414(2) 0.0434(7) Uani 1 1 d . . .
H19 H -0.0631 0.0932 -0.2073 0.052 Uiso 1 1 calc R . .
C20 C 0.4055(2) 0.7295(2) -0.03203(17) 0.0230(4) Uani 1 1 d . . .
H20A H 0.4797 0.7966 -0.0321 0.028 Uiso 1 1 calc R . .
H20B H 0.3753 0.6620 -0.1039 0.028 Uiso 1 1 calc R . .
C21 C 0.2454(2) 0.8005(2) -0.11758(19) 0.0306(5) Uani 1 1 d . . .
H21A H 0.3100 0.8681 -0.1281 0.037 Uiso 1 1 calc R . .
H21B H 0.1763 0.8295 -0.1046 0.037 Uiso 1 1 calc R . .
C22 C 0.1924(2) 0.6907(2) -0.22102(19) 0.0285(5) Uani 1 1 d . . .
C23 C 0.0794(3) 0.5090(3) -0.3425(2) 0.0439(7) Uani 1 1 d . . .
H23 H 0.0174 0.4277 -0.3782 0.053 Uiso 1 1 calc R . .
C24 C 0.1671(3) 0.5668(3) -0.3832(2) 0.0456(7) Uani 1 1 d . . .
H24 H 0.1776 0.5341 -0.4529 0.055 Uiso 1 1 calc R . .
O1C O 0.4855(6) 0.9468(6) 0.3833(4) 0.0510(15) Uani 0.40 1 d P A 1
O1CA O 0.6154(7) 1.0555(6) 0.4465(5) 0.0379(14) Uani 0.30 1 d P B 2
O1CB O 0.3739(6) 0.9004(5) 0.3063(5) 0.0361(14) Uani 0.30 1 d P C 2
O1D O 0.9873(4) 0.4086(3) 0.0511(4) 0.1038(14) Uani 1 1 d . . .
O1E O 0.3242(2) 0.4397(2) 0.39816(18) 0.0518(6) Uani 1 1 d . . .
O1F O 0.3467(2) 0.03136(19) 0.09662(18) 0.0503(6) Uani 1 1 d . . .
O1G O 0.5265(2) 0.15844(19) 0.30685(16) 0.0449(5) Uani 1 1 d . . .
O1H O 0.4911(2) 0.33355(18) 0.46446(17) 0.0466(5) Uani 1 1 d . . .

loop_
_atom_site_aniso_label
_atom_site_aniso_U_11
_atom_site_aniso_U_22
_atom_site_aniso_U_33
_atom_site_aniso_U_23
_atom_site_aniso_U_13
_atom_site_aniso_U_12
N1 0.0277(10) 0.0274(10) 0.0249(10) 0.0047(8) 0.0073(8) 0.0092(8)
N2 0.0331(11) 0.0318(11) 0.0360(11) 0.0113(9) -0.0007(9) 0.0100(9)
N3 0.0535(14) 0.0293(11) 0.0252(10) 0.0099(9) 0.0058(10) 0.0078(10)
N4 0.0292(10) 0.0198(9) 0.0307(10) 0.0093(8) 0.0127(8) 0.0077(8)
N5 0.0280(10) 0.0250(10) 0.0315(10) 0.0073(8) 0.0081(8) 0.0048(8)
N6 0.0312(11) 0.0384(12) 0.0393(12) 0.0127(10) 0.0036(9) 0.0103(9)
N7 0.0292(10) 0.0279(10) 0.0221(9) 0.0098(8) 0.0060(8) 0.0136(8)
N8 0.0373(12) 0.0275(10) 0.0344(11) 0.0077(9) -0.0027(9) 0.0126(9)
N9 0.0336(11) 0.0447(13) 0.0257(10) 0.0082(9) 0.0025(9) 0.0193(10)
C1 0.0185(10) 0.0244(10) 0.0218(10) 0.0081(8) 0.0071(8) 0.0087(8)
C2 0.0225(10) 0.0252(11) 0.0231(10) 0.0096(8) 0.0091(8) 0.0130(9)
C3 0.0219(10) 0.0203(10) 0.0248(10) 0.0079(8) 0.0114(8) 0.0087(8)
C4 0.0189(10) 0.0232(10) 0.0215(10) 0.0058(8) 0.0080(8) 0.0088(8)
C5 0.0189(10) 0.0239(10) 0.0210(10) 0.0083(8) 0.0078(8) 0.0090(8)
C6 0.0186(10) 0.0221(10) 0.0222(10) 0.0077(8) 0.0081(8) 0.0074(8)
C7 0.0320(12) 0.0272(11) 0.0271(11) 0.0113(9) 0.0057(9) 0.0139(9)
C8 0.0238(11) 0.0233(10) 0.0224(10) 0.0059(8) 0.0046(8) 0.0059(8)
C9 0.0230(10) 0.0234(11) 0.0267(11) 0.0092(9) 0.0063(9) 0.0050(8)
C10 0.0205(10) 0.0279(11) 0.0235(10) 0.0086(9) 0.0046(8) 0.0078(8)
C11 0.0358(13) 0.0268(12) 0.0276(12) 0.0019(9) 0.0055(10) 0.0087(10)
C12 0.0392(13) 0.0243(11) 0.0184(10) 0.0040(9) 0.0008(9) 0.0077(10)
C13 0.0403(15) 0.0393(15) 0.0401(15) 0.0107(12) -0.0037(12) 0.0179(12)
C14 0.0536(17) 0.0377(14) 0.0273(12) 0.0082(11) -0.0044(11) 0.0221(13)
C15 0.0250(11) 0.0202(10) 0.0311(11) 0.0089(9) 0.0096(9) 0.0102(9)
C16 0.0324(12) 0.0230(11) 0.0291(12) 0.0095(9) 0.0105(10) 0.0045(9)
C17 0.0255(11) 0.0243(11) 0.0315(12) 0.0112(9) 0.0080(9) 0.0034(9)
C18 0.0312(12) 0.0321(13) 0.0316(13) 0.0005(10) 0.0070(10) 0.0021(10)
C19 0.0338(14) 0.0473(16) 0.0353(14) 0.0095(12) -0.0009(11) 0.0073(12)
C20 0.0245(10) 0.0247(10) 0.0197(10) 0.0088(8) 0.0065(8) 0.0078(8)
C21 0.0394(13) 0.0238(11) 0.0261(11) 0.0078(9) 0.0017(10) 0.0141(10)
C22 0.0321(12) 0.0275(11) 0.0239(11) 0.0073(9) -0.0005(9) 0.0152(10)
C23 0.0416(15) 0.0331(13) 0.0403(15) -0.0018(11) -0.0110(12) 0.0186(12)
C24 0.0439(16) 0.0551(18) 0.0262(13) -0.0049(12) -0.0063(11) 0.0295(14)
O1C 0.095(4) 0.073(4) 0.042(3) 0.042(3) 0.049(3) 0.071(4)
O1CA 0.064(4) 0.049(4) 0.029(3) 0.023(3) 0.024(3) 0.044(3)
O1CB 0.034(3) 0.030(3) 0.037(3) 0.000(2) 0.020(3) 0.006(2)
O1D 0.162(3) 0.095(2) 0.165(3) 0.095(3) 0.134(3) 0.099(3)
O1E 0.0550(13) 0.0483(12) 0.0434(12) 0.0134(10) 0.0154(10) 0.0086(10)
O1F 0.0542(13) 0.0354(10) 0.0475(12) 0.0016(9) -0.0031(10) 0.0204(9)
O1G 0.0441(11) 0.0467(11) 0.0332(10) -0.0013(8) 0.0079(8) 0.0171(9)
O1H 0.0660(14) 0.0314(10) 0.0372(10) 0.0065(8) 0.0222(10) 0.0107(9)

loop_
_atom_type_symbol
_atom_type_description
_atom_type_scat_dispersion_real
_atom_type_scat_dispersion_imag
_atom_type_scat_source
C C 0.0033 0.0016 'International Tables Vol C Tables 4.2.6.8 and 6.1.1.4'
H H 0.0000 0.0000 'International Tables Vol C Tables 4.2.6.8 and 6.1.1.4'
N N 0.0061 0.0033 'International Tables Vol C Tables 4.2.6.8 and 6.1.1.4'
O O 0.0106 0.0060 'International Tables Vol C Tables 4.2.6.8 and 6.1.1.4'

loop_
_geom_angle_atom_site_label_1
_geom_angle_atom_site_label_2
_geom_angle_atom_site_label_3
_geom_angle
C10 N1 C11 114.21(19)
C10 N1 H1 108(2)
C11 N1 H1 111(2)
C12 N2 C13 107.4(2)
C12 N3 C14 106.5(2)
C12 N3 H3 126.8
C14 N3 H3 126.8
C15 N4 C16 112.64(18)
C15 N4 H4 108.1(19)
C16 N4 H4 107.2(19)
C17 N5 C18 107.0(2)
C17 N5 H5 126.5
C18 N5 H5 126.5
C17 N6 C19 105.2(2)
C21 N7 C20 112.46(19)
C21 N7 H7 111(2)
C20 N7 H7 110(2)
C22 N8 C23 105.9(2)
C22 N9 C24 106.7(2)
C22 N9 H9 126.7
C24 N9 H9 126.7
C2 C1 C6 120.43(19)
C2 C1 C10 119.10(19)
C6 C1 C10 120.47(19)
C3 C2 C1 119.53(19)
C3 C2 C7 120.14(19)
C1 C2 C7 120.30(19)
C2 C3 C4 120.74(19)
C2 C3 C15 120.31(19)
C4 C3 C15 118.95(19)
C3 C4 C5 119.54(19)
C3 C4 C8 120.05(19)
C5 C4 C8 120.40(19)
C6 C5 C4 119.99(19)
C6 C5 C20 120.03(18)
C4 C5 C20 119.97(19)
C1 C6 C5 119.57(19)
C1 C6 C9 121.20(19)
C5 C6 C9 119.23(19)
C2 C7 H7A 109.5
C2 C7 H7B 109.5
H7A C7 H7B 109.5
C2 C7 H7C 109.5
H7A C7 H7C 109.5
H7B C7 H7C 109.5
C4 C8 H8A 109.5
C4 C8 H8B 109.5
H8A C8 H8B 109.5
C4 C8 H8C 109.5
H8A C8 H8C 109.5
H8B C8 H8C 109.5
C6 C9 H9A 109.5
C6 C9 H9B 109.5
H9A C9 H9B 109.5
C6 C9 H9C 109.5
H9A C9 H9C 109.5
H9B C9 H9C 109.5
N1 C10 C1 109.77(18)
N1 C10 H10A 109.7
C1 C10 H10A 109.7
N1 C10 H10B 109.7
C1 C10 H10B 109.7
H10A C10 H10B 108.2
N1 C11 C12 115.2(2)
N1 C11 H11A 108.5
C12 C11 H11A 108.5
N1 C11 H11B 108.5
C12 C11 H11B 108.5
H11A C11 H11B 107.5
N2 C12 N3 110.0(2)
N2 C12 C11 123.0(2)
N3 C12 C11 126.9(2)
C14 C13 N2 107.4(3)
C14 C13 H13 126.3
N2 C13 H13 126.3
C13 C14 N3 108.7(2)
C13 C14 H14 125.7
N3 C14 H14 125.7
N4 C15 C3 109.58(17)
N4 C15 H15A 109.8
C3 C15 H15A 109.8
N4 C15 H15B 109.8
C3 C15 H15B 109.8
H15A C15 H15B 108.2
N4 C16 C17 114.33(19)
N4 C16 H16A 108.7
C17 C16 H16A 108.7
N4 C16 H16B 108.7
C17 C16 H16B 108.7
H16A C16 H16B 107.6
N6 C17 N5 111.4(2)
N6 C17 C16 124.4(2)
N5 C17 C16 124.2(2)
C19 C18 N5 106.7(2)
C19 C18 H18 126.7
N5 C18 H18 126.7
C18 C19 N6 109.8(2)
C18 C19 H19 125.1
N6 C19 H19 125.1
N7 C20 C5 111.69(17)
N7 C20 H20A 109.3
C5 C20 H20A 109.3
N7 C20 H20B 109.3
C5 C20 H20B 109.3
H20A C20 H20B 107.9
N7 C21 C22 114.35(19)
N7 C21 H21A 108.7
C22 C21 H21A 108.7
N7 C21 H21B 108.7
C22 C21 H21B 108.7
H21A C21 H21B 107.6
N8 C22 N9 111.2(2)
N8 C22 C21 124.5(2)
N9 C22 C21 124.3(2)
C24 C23 N8 108.4(2)
C24 C23 H23 125.8
N8 C23 H23 125.8
C23 C24 N9 107.9(3)
C23 C24 H24 126.1
N9 C24 H24 126.1

loop_
_geom_bond_atom_site_label_1
_geom_bond_atom_site_label_2
_geom_bond_distance
N1 C10 1.470(3)
N1 C11 1.474(3)
N1 H1 0.83(4)
N2 C12 1.327(4)
N2 C13 1.383(3)
N3 C12 1.342(3)
N3 C14 1.378(4)
N3 H3 0.8800
N4 C15 1.474(3)
N4 C16 1.478(3)
N4 H4 0.86(3)
N5 C17 1.337(3)
N5 C18 1.376(3)
N5 H5 0.8800
N6 C17 1.334(3)
N6 C19 1.375(4)
N7 C21 1.475(3)
N7 C20 1.475(3)
N7 H7 0.84(3)
N8 C22 1.331(3)
N8 C23 1.387(4)
N9 C22 1.336(3)
N9 C24 1.374(4)
N9 H9 0.8800
C1 C2 1.403(3)
C1 C6 1.403(3)
C1 C10 1.515(3)
C2 C3 1.397(3)
C2 C7 1.511(3)
C3 C4 1.400(3)
C3 C15 1.516(3)
C4 C5 1.408(3)
C4 C8 1.513(3)
C5 C6 1.407(3)
C5 C20 1.512(3)
C6 C9 1.516(3)
C7 H7A 0.9800
C7 H7B 0.9800
C7 H7C 0.9800
C8 H8A 0.9800
C8 H8B 0.9800
C8 H8C 0.9800
C9 H9A 0.9800
C9 H9B 0.9800
C9 H9C 0.9800
C10 H10A 0.9900
C10 H10B 0.9900
C11 C12 1.493(4)
C11 H11A 0.9900
C11 H11B 0.9900
C13 C14 1.332(4)
C13 H13 0.9500
C14 H14 0.9500
C15 H15A 0.9900
C15 H15B 0.9900
C16 C17 1.491(3)
C16 H16A 0.9900
C16 H16B 0.9900
C18 C19 1.345(4)
C18 H18 0.9500
C19 H19 0.9500
C20 H20A 0.9900
C20 H20B 0.9900
C21 C22 1.495(3)
C21 H21A 0.9900
C21 H21B 0.9900
C23 C24 1.342(5)
C23 H23 0.9500
C24 H24 0.9500

loop_
_geom_torsion_atom_site_label_1
_geom_torsion_atom_site_label_2
_geom_torsion_atom_site_label_3
_geom_torsion_atom_site_label_4
_geom_torsion
C6 C1 C2 C3 -1.1(3)
C10 C1 C2 C3 178.67(19)
C6 C1 C2 C7 177.0(2)
C10 C1 C2 C7 -3.2(3)
C1 C2 C3 C4 2.7(3)
C7 C2 C3 C4 -175.4(2)
C1 C2 C3 C15 -176.71(19)
C7 C2 C3 C15 5.2(3)
C2 C3 C4 C5 -0.4(3)
C15 C3 C4 C5 179.03(18)
C2 C3 C4 C8 178.93(19)
C15 C3 C4 C8 -1.7(3)
C3 C4 C5 C6 -3.5(3)
C8 C4 C5 C6 177.22(19)
C3 C4 C5 C20 175.39(19)
C8 C4 C5 C20 -3.9(3)
C2 C1 C6 C5 -2.7(3)
C10 C1 C6 C5 177.51(19)
C2 C1 C6 C9 177.72(19)
C10 C1 C6 C9 -2.1(3)
C4 C5 C6 C1 5.0(3)
C20 C5 C6 C1 -173.89(19)
C4 C5 C6 C9 -175.40(19)
C20 C5 C6 C9 5.7(3)
C11 N1 C10 C1 176.10(19)
C2 C1 C10 N1 -79.9(2)
C6 C1 C10 N1 99.9(2)
C10 N1 C11 C12 -45.2(3)
C13 N2 C12 N3 0.0(3)
C13 N2 C12 C11 -178.5(2)
C14 N3 C12 N2 0.3(3)
C14 N3 C12 C11 178.7(2)
N1 C11 C12 N2 106.9(3)
N1 C11 C12 N3 -71.3(3)
C12 N2 C13 C14 -0.3(3)
N2 C13 C14 N3 0.5(3)
C12 N3 C14 C13 -0.5(3)
C16 N4 C15 C3 172.20(18)
C2 C3 C15 N4 90.4(2)
C4 C3 C15 N4 -89.0(2)
C15 N4 C16 C17 -57.3(3)
C19 N6 C17 N5 0.0(3)
C19 N6 C17 C16 177.3(2)
C18 N5 C17 N6 0.0(3)
C18 N5 C17 C16 -177.3(2)
N4 C16 C17 N6 -67.4(3)
N4 C16 C17 N5 109.6(3)
C17 N5 C18 C19 0.0(3)
N5 C18 C19 N6 0.0(3)
C17 N6 C19 C18 0.0(3)
C21 N7 C20 C5 -168.31(18)
C6 C5 C20 N7 -92.6(2)
C4 C5 C20 N7 88.5(2)
C20 N7 C21 C22 56.6(3)
C23 N8 C22 N9 0.5(3)
C23 N8 C22 C21 -178.1(2)
C24 N9 C22 N8 -0.1(3)
C24 N9 C22 C21 178.5(2)
N7 C21 C22 N8 65.5(3)
N7 C21 C22 N9 -112.9(3)
C22 N8 C23 C24 -0.8(3)
N8 C23 C24 N9 0.7(3)
C22 N9 C24 C23 -0.4(3)
